data_7011450
loop_
_publ_author_name
'Rheingold, Arnold L.'
'Liable-Sands, Louise M.'
'Incarvito, Christopher L.'
'Trofimenko, Swiatoslaw'

_publ_section_title
;
 Novel scorpionate ligands devoid of C--H bonds: BpBr3 and TpBr3
;
_journal_issue 11
_journal_name_full 'Journal of the Chemical Society, Dalton Transactions'
_journal_page_first 2297
_journal_paper_doi 10.1039/b111568p
_journal_year 2002
_chemical_formula_sum 'C21 H29 B Mo N6 O2'
_chemical_formula_weight 504.25
_chemical_name_systematic
; 
? 
;
_space_group_IT_number 14
_symmetry_cell_setting monoclinic
_symmetry_space_group_name_Hall '-P 2ybc'
_symmetry_space_group_name_H-M 'P 1 21/c 1'
_atom_sites_solution_hydrogens geom
_atom_sites_solution_primary direct
_atom_sites_solution_secondary difmap
_audit_creation_method SHELXL-97
_cell_angle_alpha 90.00
_cell_angle_beta 114.8130(10)
_cell_angle_gamma 90.00
_cell_formula_units_Z 4
_cell_length_a 10.2604(6)
_cell_length_b 27.6907(16)
_cell_length_c 8.7327(5)
_cell_measurement_temperature 173(2)
_cell_volume 2252.1(2)
_computing_cell_refinement 'Bruker SMART'
_computing_data_collection 'Bruker SMART'
_computing_data_reduction 'Bruker SHELXTL'
_computing_molecular_graphics 'Bruker SHELXTL'
_computing_publication_material 'Bruker SHELXTL'
_computing_structure_refinement 'SHELXL-97 (Sheldrick, 1997)'
_computing_structure_solution 'SHELXS-97 (Sheldrick, 1990)'
_diffrn_ambient_temperature 173(2)
_diffrn_measured_fraction_theta_full 0.915
_diffrn_measured_fraction_theta_max 0.915
_diffrn_measurement_device_type 'CCD area detector'
_diffrn_measurement_method 'phi and omega scans'
_diffrn_radiation_monochromator graphite
_diffrn_radiation_source 'fine-focus sealed tube'
_diffrn_radiation_type MoK\a
_diffrn_radiation_wavelength 0.71073
_diffrn_reflns_av_R_equivalents 0.0343
_diffrn_reflns_av_sigmaI/netI 0.0405
_diffrn_reflns_limit_h_max 11
_diffrn_reflns_limit_h_min -11
_diffrn_reflns_limit_k_max 31
_diffrn_reflns_limit_k_min -29
_diffrn_reflns_limit_l_max 7
_diffrn_reflns_limit_l_min -9
_diffrn_reflns_number 7977
_diffrn_reflns_theta_full 24.00
_diffrn_reflns_theta_max 24.00
_diffrn_reflns_theta_min 2.31
_exptl_absorpt_coefficient_mu 0.613
_exptl_absorpt_correction_T_max 0.8873
_exptl_absorpt_correction_T_min 0.8873
_exptl_absorpt_correction_type 'Empirical from SADABS'
_exptl_crystal_colour yellow
_exptl_crystal_density_diffrn 1.487
_exptl_crystal_density_method 'not measured'
_exptl_crystal_description block
_exptl_crystal_F_000 1040
_exptl_crystal_size_max 0.20
_exptl_crystal_size_mid 0.20
_exptl_crystal_size_min 0.20
_refine_diff_density_max 1.295
_refine_diff_density_min -0.761
_refine_diff_density_rms 0.101
_refine_ls_extinction_coef 0.0004(7)
_refine_ls_extinction_expression Fc^*^=kFc[1+0.001xFc^2^\l^3^/sin(2\q)]^-1/4^
_refine_ls_extinction_method SHELXL
_refine_ls_goodness_of_fit_ref 1.708
_refine_ls_hydrogen_treatment mixed
_refine_ls_matrix_type full
_refine_ls_number_parameters 285
_refine_ls_number_reflns 3224
_refine_ls_number_restraints 0
_refine_ls_restrained_S_all 1.708
_refine_ls_R_factor_all 0.0567
_refine_ls_R_factor_gt 0.0480
_refine_ls_shift/su_max 0.000
_refine_ls_shift/su_mean 0.000
_refine_ls_structure_factor_coef Fsqd
_refine_ls_weighting_details 'calc w=1/[\s^2^(Fo^2^)+(0.0646P)^2^+0.0000P] where P=(Fo^2^+2Fc^2^)/3'
_refine_ls_weighting_scheme calc
_refine_ls_wR_factor_gt 0.1450
_refine_ls_wR_factor_ref 0.1590
_reflns_number_gt 2730
_reflns_number_total 3224
_reflns_threshold_expression >2sigma(I)
_cod_data_source_file b111568p.txt
_cod_data_source_block 4
_cod_depositor_comments
;
The following automatic conversions were performed:
'_symmetry_cell_setting' value 'Monoclinic' changed to 'monoclinic'
according to '/home/saulius/struct/CIF-dictionaries/cif_core.dic'
dictionary named 'cif_core.dic' version 2.4.1 from 2010-06-29.

Automatic conversion script
Id: cif_fix_enum 1527 2010-12-29 10:47:43Z saulius 
;
_cod_original_sg_symbol_H-M P2(1)/c
_cod_database_code 7011450

loop_
_symmetry_equiv_pos_as_xyz
'x, y, z'
'-x, y+1/2, -z+1/2'
'-x, -y, -z'
'x, -y-1/2, z-1/2'

loop_
_atom_site_label
_atom_site_type_symbol
_atom_site_fract_x
_atom_site_fract_y
_atom_site_fract_z
_atom_site_U_iso_or_equiv
_atom_site_adp_type
_atom_site_occupancy
_atom_site_symmetry_multiplicity
_atom_site_calc_flag
_atom_site_refinement_flags
_atom_site_disorder_assembly
_atom_site_disorder_group
Mo1 Mo 0.81270(4) 0.105149(13) 0.14617(6) 0.0230(2) Uani 1 1 d . . .
B1 B 0.5086(7) 0.13701(19) -0.1711(8) 0.0226(13) Uani 1 1 d . . .
H1 H 0.405(6) 0.1448(18) -0.278(7) 0.027(13) Uiso 1 1 d . . .
O1 O 1.0051(5) 0.15492(16) 0.4842(6) 0.0478(11) Uani 1 1 d . . .
O2 O 0.8636(5) 0.03019(14) 0.4293(5) 0.0433(10) Uani 1 1 d . . .
N1 N 0.4947(4) 0.13945(13) 0.0005(5) 0.0239(10) Uani 1 1 d . . .
N2 N 0.6069(4) 0.12828(13) 0.1493(5) 0.0224(10) Uani 1 1 d . . .
N3 N 0.6266(5) 0.17285(14) -0.1605(6) 0.0263(10) Uani 1 1 d . . .
N4 N 0.7523(5) 0.17411(13) -0.0174(6) 0.0256(10) Uani 1 1 d . . .
N5 N 0.5436(4) 0.08447(14) -0.1979(5) 0.0233(9) Uani 1 1 d . . .
N6 N 0.6440(4) 0.05985(13) -0.0652(6) 0.0243(10) Uani 1 1 d . . .
C1 C 0.3787(5) 0.15259(17) 0.0255(7) 0.0290(12) Uani 1 1 d . . .
C2 C 0.4180(5) 0.14971(18) 0.1970(7) 0.0288(13) Uani 1 1 d . . .
H2A H 0.3589 0.1567 0.2538 0.035 Uiso 1 1 calc R . .
C3 C 0.5605(5) 0.13461(16) 0.2711(7) 0.0245(12) Uani 1 1 d . . .
C4 C 0.2399(6) 0.1674(2) -0.1135(7) 0.0344(13) Uani 1 1 d . . .
H4A H 0.2477 0.1655 -0.2214 0.052 Uiso 1 1 calc R . .
H4B H 0.2171 0.2006 -0.0944 0.052 Uiso 1 1 calc R . .
H4C H 0.1634 0.1457 -0.1162 0.052 Uiso 1 1 calc R . .
C5 C 0.6524(6) 0.1273(2) 0.4513(7) 0.0350(13) Uani 1 1 d . . .
H5A H 0.7479 0.1167 0.4653 0.052 Uiso 1 1 calc R . .
H5B H 0.6097 0.1027 0.4966 0.052 Uiso 1 1 calc R . .
H5C H 0.6610 0.1577 0.5121 0.052 Uiso 1 1 calc R . .
C6 C 0.6081(6) 0.21562(17) -0.2463(7) 0.0289(13) Uani 1 1 d . . .
C7 C 0.7243(6) 0.24403(18) -0.1562(7) 0.0332(13) Uani 1 1 d . . .
H7A H 0.7419 0.2757 -0.1851 0.040 Uiso 1 1 calc R . .
C8 C 0.8118(6) 0.21784(18) -0.0145(7) 0.0299(13) Uani 1 1 d . . .
C9 C 0.4808(7) 0.22614(19) -0.4069(7) 0.0391(14) Uani 1 1 d . . .
H9A H 0.4157 0.1983 -0.4380 0.059 Uiso 1 1 calc R . .
H9B H 0.5123 0.2324 -0.4965 0.059 Uiso 1 1 calc R . .
H9C H 0.4305 0.2546 -0.3918 0.059 Uiso 1 1 calc R . .
C10 C 0.9443(6) 0.23648(19) 0.1245(7) 0.0377(14) Uani 1 1 d . . .
H10A H 0.9858 0.2114 0.2104 0.056 Uiso 1 1 calc R . .
H10B H 0.9209 0.2649 0.1751 0.056 Uiso 1 1 calc R . .
H10C H 1.0139 0.2455 0.0796 0.056 Uiso 1 1 calc R . .
C11 C 0.4578(6) 0.05339(18) -0.3180(7) 0.0279(12) Uani 1 1 d . . .
C12 C 0.5054(6) 0.00778(17) -0.2624(7) 0.0313(13) Uani 1 1 d . . .
H12A H 0.4681 -0.0215 -0.3212 0.038 Uiso 1 1 calc R . .
C13 C 0.6185(6) 0.01224(16) -0.1037(7) 0.0268(12) Uani 1 1 d . . .
C14 C 0.3341(6) 0.0688(2) -0.4740(8) 0.0400(15) Uani 1 1 d . . .
H14A H 0.3281 0.1041 -0.4773 0.060 Uiso 1 1 calc R . .
H14B H 0.2454 0.0553 -0.4752 0.060 Uiso 1 1 calc R . .
H14C H 0.3471 0.0571 -0.5727 0.060 Uiso 1 1 calc R . .
C15 C 0.6937(6) -0.02886(17) 0.0123(8) 0.0344(13) Uani 1 1 d . . .
H15A H 0.7695 -0.0161 0.1161 0.052 Uiso 1 1 calc R . .
H15B H 0.7362 -0.0503 -0.0435 0.052 Uiso 1 1 calc R . .
H15C H 0.6243 -0.0470 0.0400 0.052 Uiso 1 1 calc R . .
C16 C 1.0332(6) 0.12414(19) 0.1434(7) 0.0305(13) Uani 1 1 d . . .
H16A H 1.0381 0.1547 0.0870 0.037 Uiso 1 1 calc R . .
H16B H 1.1200 0.1175 0.2481 0.037 Uiso 1 1 calc R . .
C17 C 0.9701(6) 0.08480(18) 0.0394(7) 0.0305(13) Uani 1 1 d . . .
C18 C 0.9624(6) 0.04343(18) 0.1286(8) 0.0335(13) Uani 1 1 d . . .
H18A H 1.0484 0.0357 0.2331 0.040 Uiso 1 1 calc R . .
H18B H 0.9147 0.0147 0.0607 0.040 Uiso 1 1 calc R . .
C19 C 0.9099(6) 0.0873(2) -0.1505(7) 0.0393(14) Uani 1 1 d . . .
H19A H 0.9844 0.0781 -0.1875 0.059 Uiso 1 1 calc R . .
H19B H 0.8778 0.1203 -0.1878 0.059 Uiso 1 1 calc R . .
H19C H 0.8283 0.0651 -0.1997 0.059 Uiso 1 1 calc R . .
C20 C 0.9310(6) 0.13905(18) 0.3524(8) 0.0320(13) Uani 1 1 d . . .
C21 C 0.8402(5) 0.05572(18) 0.3193(7) 0.0279(12) Uani 1 1 d . . .

loop_
_atom_site_aniso_label
_atom_site_aniso_U_11
_atom_site_aniso_U_22
_atom_site_aniso_U_33
_atom_site_aniso_U_23
_atom_site_aniso_U_13
_atom_site_aniso_U_12
Mo1 0.0179(3) 0.0250(3) 0.0236(4) 0.00060(17) 0.0062(3) 0.00121(16)
B1 0.019(3) 0.026(3) 0.018(3) 0.001(2) 0.003(3) 0.001(2)
O1 0.036(2) 0.055(3) 0.033(3) -0.015(2) -0.005(2) 0.002(2)
O2 0.047(3) 0.044(2) 0.036(3) 0.017(2) 0.015(2) 0.014(2)
N1 0.018(2) 0.025(2) 0.024(3) 0.0022(19) 0.004(2) 0.0041(17)
N2 0.020(2) 0.024(2) 0.019(3) 0.0023(18) 0.004(2) 0.0023(17)
N3 0.023(2) 0.032(2) 0.025(3) 0.0077(19) 0.011(2) 0.0046(19)
N4 0.022(2) 0.026(2) 0.025(3) 0.0032(19) 0.006(2) 0.0000(18)
N5 0.019(2) 0.026(2) 0.021(3) 0.001(2) 0.004(2) 0.0030(18)
N6 0.019(2) 0.024(2) 0.031(3) -0.0048(19) 0.011(2) -0.0021(18)
C1 0.020(3) 0.028(2) 0.036(4) 0.000(2) 0.009(3) -0.002(2)
C2 0.027(3) 0.033(3) 0.031(4) -0.002(2) 0.016(3) -0.002(2)
C3 0.025(3) 0.024(2) 0.024(3) -0.003(2) 0.010(3) -0.002(2)
C4 0.023(3) 0.045(3) 0.031(4) 0.006(3) 0.008(3) 0.007(3)
C5 0.034(3) 0.041(3) 0.029(4) 0.001(3) 0.012(3) 0.005(3)
C6 0.038(3) 0.024(2) 0.030(3) 0.005(2) 0.019(3) 0.005(2)
C7 0.039(3) 0.025(3) 0.035(4) 0.001(2) 0.015(3) -0.005(2)
C8 0.025(3) 0.033(3) 0.031(3) 0.000(3) 0.011(3) 0.000(2)
C9 0.048(4) 0.031(3) 0.032(4) 0.014(3) 0.010(3) 0.006(3)
C10 0.034(3) 0.034(3) 0.039(4) 0.000(3) 0.010(3) -0.009(2)
C11 0.024(3) 0.036(3) 0.026(3) -0.007(3) 0.012(3) -0.005(2)
C12 0.031(3) 0.023(3) 0.036(4) -0.011(2) 0.011(3) -0.009(2)
C13 0.025(3) 0.027(2) 0.031(4) -0.003(2) 0.014(3) -0.004(2)
C14 0.031(3) 0.044(3) 0.038(4) 0.000(3) 0.007(3) -0.003(3)
C15 0.031(3) 0.026(2) 0.048(4) -0.002(3) 0.018(3) -0.002(2)
C16 0.018(3) 0.039(3) 0.034(4) 0.003(3) 0.010(3) -0.001(2)
C17 0.022(3) 0.035(3) 0.037(4) 0.002(3) 0.016(3) 0.004(2)
C18 0.020(3) 0.037(3) 0.039(4) -0.003(3) 0.008(3) 0.008(2)
C19 0.034(3) 0.060(4) 0.029(4) 0.001(3) 0.018(3) 0.000(3)
C20 0.025(3) 0.032(3) 0.039(4) 0.004(3) 0.014(3) 0.007(2)
C21 0.020(3) 0.031(3) 0.028(3) -0.003(3) 0.006(3) 0.002(2)

loop_
_atom_type_symbol
_atom_type_description
_atom_type_scat_dispersion_real
_atom_type_scat_dispersion_imag
_atom_type_scat_source
C C 0.0033 0.0016 'International Tables Vol C Tables 4.2.6.8 and 6.1.1.4'
H H 0.0000 0.0000 'International Tables Vol C Tables 4.2.6.8 and 6.1.1.4'
B B 0.0013 0.0007 'International Tables Vol C Tables 4.2.6.8 and 6.1.1.4'
N N 0.0061 0.0033 'International Tables Vol C Tables 4.2.6.8 and 6.1.1.4'
O O 0.0106 0.0060 'International Tables Vol C Tables 4.2.6.8 and 6.1.1.4'
Mo Mo -1.6832 0.6857 'International Tables Vol C Tables 4.2.6.8 and 6.1.1.4'

loop_
_geom_angle_atom_site_label_1
_geom_angle_atom_site_label_2
_geom_angle_atom_site_label_3
_geom_angle
_geom_angle_site_symmetry_1
_geom_angle_site_symmetry_3
_geom_angle_publ_flag
C20 Mo1 C21 78.0(2) . . ?
C20 Mo1 N2 94.40(18) . . ?
C21 Mo1 N2 91.26(17) . . ?
C20 Mo1 C17 103.2(2) . . ?
C21 Mo1 C17 104.33(19) . . ?
N2 Mo1 C17 158.50(19) . . ?
C20 Mo1 N6 167.27(18) . . ?
C21 Mo1 N6 93.11(18) . . ?
N2 Mo1 N6 76.57(14) . . ?
C17 Mo1 N6 87.71(17) . . ?
C20 Mo1 N4 94.30(18) . . ?
C21 Mo1 N4 164.69(17) . . ?
N2 Mo1 N4 76.04(14) . . ?
C17 Mo1 N4 90.22(17) . . ?
N6 Mo1 N4 92.20(15) . . ?
C20 Mo1 C16 70.7(2) . . ?
C21 Mo1 C16 109.7(2) . . ?
N2 Mo1 C16 150.18(17) . . ?
C17 Mo1 C16 35.32(19) . . ?
N6 Mo1 C16 121.40(17) . . ?
N4 Mo1 C16 79.45(17) . . ?
C20 Mo1 C18 104.0(2) . . ?
C21 Mo1 C18 69.94(19) . . ?
N2 Mo1 C18 149.81(16) . . ?
C17 Mo1 C18 35.56(19) . . ?
N6 Mo1 C18 80.98(17) . . ?
N4 Mo1 C18 125.14(17) . . ?
C16 Mo1 C18 59.93(18) . . ?
N3 B1 N5 113.0(4) . . ?
N3 B1 N1 107.5(4) . . ?
N5 B1 N1 107.9(4) . . ?
C1 N1 N2 111.0(4) . . ?
C1 N1 B1 127.5(4) . . ?
N2 N1 B1 121.6(4) . . ?
C3 N2 N1 106.7(4) . . ?
C3 N2 Mo1 134.5(4) . . ?
N1 N2 Mo1 118.8(3) . . ?
N4 N3 C6 109.8(4) . . ?
N4 N3 B1 119.2(4) . . ?
C6 N3 B1 126.9(5) . . ?
C8 N4 N3 106.6(4) . . ?
C8 N4 Mo1 136.7(4) . . ?
N3 N4 Mo1 116.7(3) . . ?
C11 N5 N6 110.6(4) . . ?
C11 N5 B1 126.9(4) . . ?
N6 N5 B1 118.9(4) . . ?
C13 N6 N5 106.0(4) . . ?
C13 N6 Mo1 136.8(4) . . ?
N5 N6 Mo1 117.0(3) . . ?
N1 C1 C2 106.5(5) . . ?
N1 C1 C4 123.4(5) . . ?
C2 C1 C4 130.1(5) . . ?
C1 C2 C3 107.0(4) . . ?
N2 C3 C2 108.8(5) . . ?
N2 C3 C5 123.2(5) . . ?
C2 C3 C5 128.0(5) . . ?
C7 C6 N3 107.2(5) . . ?
C7 C6 C9 129.6(5) . . ?
N3 C6 C9 123.3(5) . . ?
C6 C7 C8 107.0(4) . . ?
N4 C8 C7 109.5(5) . . ?
N4 C8 C10 125.4(5) . . ?
C7 C8 C10 125.0(5) . . ?
N5 C11 C12 107.0(5) . . ?
N5 C11 C14 123.7(5) . . ?
C12 C11 C14 129.2(5) . . ?
C11 C12 C13 107.2(5) . . ?
N6 C13 C12 109.1(5) . . ?
N6 C13 C15 125.2(5) . . ?
C12 C13 C15 125.6(4) . . ?
C17 C16 Mo1 69.1(3) . . ?
C16 C17 C18 113.2(5) . . ?
C16 C17 C19 123.0(5) . . ?
C18 C17 C19 123.7(5) . . ?
C16 C17 Mo1 75.6(3) . . ?
C18 C17 Mo1 76.0(3) . . ?
C19 C17 Mo1 114.2(4) . . ?
C17 C18 Mo1 68.5(3) . . ?
O1 C20 Mo1 173.2(5) . . ?
O2 C21 Mo1 173.8(5) . . ?

loop_
_geom_bond_atom_site_label_1
_geom_bond_atom_site_label_2
_geom_bond_distance
_geom_bond_site_symmetry_2
_geom_bond_publ_flag
Mo1 C20 1.940(6) . ?
Mo1 C21 1.970(6) . ?
Mo1 N2 2.218(4) . ?
Mo1 C17 2.249(5) . ?
Mo1 N6 2.301(4) . ?
Mo1 N4 2.308(4) . ?
Mo1 C16 2.332(5) . ?
Mo1 C18 2.346(5) . ?
B1 N3 1.538(7) . ?
B1 N5 1.540(7) . ?
B1 N1 1.566(7) . ?
O1 C20 1.167(7) . ?
O2 C21 1.134(6) . ?
N1 C1 1.347(6) . ?
N1 N2 1.361(6) . ?
N2 C3 1.346(6) . ?
N3 N4 1.369(6) . ?
N3 C6 1.371(6) . ?
N4 C8 1.352(6) . ?
N5 C11 1.357(7) . ?
N5 N6 1.366(6) . ?
N6 C13 1.358(6) . ?
C1 C2 1.381(8) . ?
C1 C4 1.489(8) . ?
C2 C3 1.392(7) . ?
C3 C5 1.470(8) . ?
C6 C7 1.368(8) . ?
C6 C9 1.491(8) . ?
C7 C8 1.390(8) . ?
C8 C10 1.484(8) . ?
C11 C12 1.368(7) . ?
C11 C14 1.482(8) . ?
C12 C13 1.390(8) . ?
C13 C15 1.504(7) . ?
C16 C17 1.392(8) . ?
C17 C18 1.406(7) . ?
C17 C19 1.509(8) . ?
